data_7251948
loop_
_publ_author_name
'Krivoshein, Arcadius V.'
'Fonari, Marina S.'
'Averkiev, Boris B.'
'Khrustalev, Victor N.'
'Sena, Victoria'
'Timofeeva, Tatiana V.'

_publ_section_title
;
 Structural determinants of H-bonded layer and ribbon formation in
 crystals of \a-, \b-, and \g-substituted primary amides
;
_journal_issue 16
_journal_name_full CrystEngComm
_journal_page_first 2648
_journal_page_last 2657
_journal_paper_doi 10.1039/D6CE00075D
_journal_volume 28
_journal_year 2026
_chemical_formula_moiety 'C10 H13 N O'
_chemical_formula_sum 'C10 H13 N O'
_chemical_formula_weight 163.21
_chemical_name_systematic 4-phenylbutyramide
_space_group_crystal_system monoclinic
_space_group_IT_number 14
_space_group_name_Hall '-P 2ybc'
_space_group_name_H-M_alt 'P 1 21/c 1'
_atom_sites_solution_hydrogens mixed
_audit_creation_method SHELXL-2014/7
_audit_update_record
;
2025-08-03 deposited with the CCDC.	2026-03-17 downloaded from the CCDC.
;
_cell_angle_alpha 90
_cell_angle_beta 90.790(12)
_cell_angle_gamma 90
_cell_formula_units_Z 4
_cell_length_a 16.333(11)
_cell_length_b 6.118(4)
_cell_length_c 8.926(6)
_cell_measurement_reflns_used 2046
_cell_measurement_temperature 100(2)
_cell_measurement_theta_max 30.16
_cell_measurement_theta_min 3.56
_cell_volume 891.8(10)
_computing_cell_refinement 'Bruker SAINT'
_computing_data_collection 'Bruker APEX2'
_computing_data_reduction 'Bruker SAINT'
_computing_molecular_graphics 'Bruker SHELXTL'
_computing_publication_material 'Bruker SHELXTL'
_computing_structure_refinement 'SHELXL-2014/7 (Sheldrick, 2014)'
_computing_structure_solution 'SHELXS-97 (Sheldrick 2008)'
_diffrn_ambient_temperature 100(2)
_diffrn_measured_fraction_theta_full 0.901
_diffrn_measured_fraction_theta_max 0.901
_diffrn_measurement_device_type 'Bruker APEX-II CCD'
_diffrn_measurement_method '\f and \w scans'
_diffrn_radiation_type MoK\a
_diffrn_radiation_wavelength 0.71073
_diffrn_reflns_av_R_equivalents 0.0313
_diffrn_reflns_av_unetI/netI 0.0470
_diffrn_reflns_Laue_measured_fraction_full 0.901
_diffrn_reflns_Laue_measured_fraction_max 0.901
_diffrn_reflns_limit_h_max 17
_diffrn_reflns_limit_h_min -16
_diffrn_reflns_limit_k_max 6
_diffrn_reflns_limit_k_min -6
_diffrn_reflns_limit_l_max 5
_diffrn_reflns_limit_l_min -9
_diffrn_reflns_number 2580
_diffrn_reflns_point_group_measured_fraction_full 0.901
_diffrn_reflns_point_group_measured_fraction_max 0.901
_diffrn_reflns_theta_full 22.990
_diffrn_reflns_theta_max 22.990
_diffrn_reflns_theta_min 2.494
_exptl_absorpt_coefficient_mu 0.079
_exptl_absorpt_correction_T_max 0.7460
_exptl_absorpt_correction_T_min 0.5199
_exptl_absorpt_correction_type multi-scan
_exptl_absorpt_process_details 'SADABS (Bruker, 2003)'
_exptl_crystal_colour colourless
_exptl_crystal_density_diffrn 1.216
_exptl_crystal_description prism
_exptl_crystal_F_000 352
_exptl_crystal_recrystallization_method 'Re-crystallisation from solvent'
_exptl_crystal_size_max 0.25
_exptl_crystal_size_mid 0.20
_exptl_crystal_size_min 0.20
_refine_diff_density_max 0.220
_refine_diff_density_min -0.171
_refine_diff_density_rms 0.049
_refine_ls_extinction_method none
_refine_ls_goodness_of_fit_ref 0.990
_refine_ls_hydrogen_treatment mixed
_refine_ls_matrix_type full
_refine_ls_number_parameters 115
_refine_ls_number_reflns 1118
_refine_ls_number_restraints 9
_refine_ls_restrained_S_all 1.005
_refine_ls_R_factor_all 0.0837
_refine_ls_R_factor_gt 0.0725
_refine_ls_shift/su_max 0.000
_refine_ls_shift/su_mean 0.000
_refine_ls_structure_factor_coef Fsqd
_refine_ls_weighting_details 'w=1/[\s^2^(Fo^2^)+(0.0580P)^2^+4.1858P] where P=(Fo^2^+2Fc^2^)/3'
_refine_ls_weighting_scheme calc
_refine_ls_wR_factor_gt 0.2095
_refine_ls_wR_factor_ref 0.2137
_reflns_Friedel_coverage 0.000
_reflns_number_gt 938
_reflns_number_total 1118
_reflns_threshold_expression 'I > 2\s(I)'
_cod_data_source_file d6ce00075d2.cif
_cod_data_source_block avk16a_comp3
_cod_original_sg_symbol_H-M 'P 21/c'
_cod_database_code 7251948
_shelx_shelxl_version_number 2014/7
_shelx_space_group_comment
;
The symmetry employed for this shelxl refinement is uniquely defined
by the following loop, which should always be used as a source of
symmetry information in preference to the above space-group names.
They are only intended as comments.
;

loop_
_space_group_symop_operation_xyz
'x, y, z'
'-x, y+1/2, -z+1/2'
'-x, -y, -z'
'x, -y-1/2, z-1/2'

loop_
_atom_site_label
_atom_site_type_symbol
_atom_site_fract_x
_atom_site_fract_y
_atom_site_fract_z
_atom_site_U_iso_or_equiv
_atom_site_adp_type
_atom_site_occupancy
_atom_site_site_symmetry_order
_atom_site_calc_flag
_atom_site_refinement_flags_posn
_atom_site_refinement_flags_adp
_atom_site_refinement_flags_occupancy
_atom_site_disorder_assembly
_atom_site_disorder_group
O1 O 0.4348(2) 0.4184(6) 0.2899(3) 0.0461(10) Uani 1 1 d . . . . .
N1 N 0.4482(3) 0.2223(8) 0.0890(4) 0.0470(13) Uani 1 1 d D . . . .
C1 C 0.4194(3) 0.3884(8) 0.1589(5) 0.0336(12) Uani 1 1 d . . . . .
C2 C 0.3669(3) 0.5381(8) 0.0739(5) 0.0406(13) Uani 1 1 d . . . . .
H2A H 0.3340 0.4527 0.0005 0.049 Uiso 1 1 calc R U . . .
H2B H 0.4019 0.6399 0.0170 0.049 Uiso 1 1 calc R U . . .
C3 C 0.3111(3) 0.6662(8) 0.1673(5) 0.0398(13) Uani 1 1 d . . . . .
H3A H 0.3441 0.7562 0.2377 0.048 Uiso 1 1 calc R U . . .
H3B H 0.2779 0.5642 0.2276 0.048 Uiso 1 1 calc R U . . .
C4 C 0.2551(3) 0.8117(8) 0.0819(5) 0.0437(14) Uani 1 1 d . . . . .
H4A H 0.2877 0.9215 0.0272 0.052 Uiso 1 1 calc R U . . .
H4B H 0.2241 0.7242 0.0070 0.052 Uiso 1 1 calc R U . . .
C5 C 0.1977(3) 0.9238(7) 0.1786(5) 0.0372(12) Uani 1 1 d D . . . .
C6 C 0.1226(3) 0.8403(9) 0.2071(6) 0.0566(16) Uani 1 1 d D . . . .
H6 H 0.1059 0.7093 0.1584 0.068 Uiso 1 1 calc R U . . .
C7 C 0.0705(4) 0.9390(10) 0.3035(7) 0.0686(18) Uani 1 1 d D . . . .
H7 H 0.0184 0.8764 0.3219 0.082 Uiso 1 1 calc R U . . .
C8 C 0.0930(3) 1.1271(9) 0.3735(7) 0.0626(17) Uani 1 1 d D . . . .
H8 H 0.0567 1.1980 0.4401 0.075 Uiso 1 1 calc R U . . .
C9 C 0.1679(3) 1.2119(8) 0.3467(6) 0.0546(16) Uani 1 1 d D . . . .
H9 H 0.1845 1.3427 0.3956 0.066 Uiso 1 1 calc R U . . .
C10 C 0.2193(3) 1.1115(7) 0.2506(5) 0.0468(14) Uani 1 1 d D . . . .
H10 H 0.2716 1.1738 0.2331 0.056 Uiso 1 1 calc R U . . .
H1A H 0.440(3) 0.206(8) -0.005(2) 0.056 Uiso 1 1 d D U . . .
H1B H 0.487(2) 0.147(8) 0.129(5) 0.056 Uiso 1 1 d D U . . .

loop_
_atom_site_aniso_label
_atom_site_aniso_U_11
_atom_site_aniso_U_22
_atom_site_aniso_U_33
_atom_site_aniso_U_23
_atom_site_aniso_U_13
_atom_site_aniso_U_12
O1 0.065(3) 0.052(2) 0.022(2) -0.0015(16) -0.0085(16) -0.0037(18)
N1 0.060(3) 0.059(3) 0.022(2) -0.004(2) -0.010(2) 0.017(2)
C1 0.039(3) 0.043(3) 0.019(3) 0.000(2) 0.001(2) -0.007(2)
C2 0.050(3) 0.049(3) 0.023(3) 0.000(2) 0.002(2) 0.005(2)
C3 0.050(3) 0.038(3) 0.031(3) 0.000(2) 0.005(2) -0.001(2)
C4 0.054(4) 0.046(3) 0.031(3) 0.003(2) 0.004(2) 0.004(3)
C5 0.044(3) 0.037(3) 0.030(3) 0.005(2) 0.000(2) 0.000(2)
C6 0.051(4) 0.052(3) 0.067(4) -0.015(3) 0.002(3) -0.007(3)
C7 0.046(4) 0.083(5) 0.077(5) -0.009(4) 0.011(3) -0.007(3)
C8 0.066(5) 0.068(4) 0.055(4) -0.009(3) 0.010(3) 0.019(3)
C9 0.074(5) 0.042(3) 0.048(4) -0.009(3) 0.005(3) 0.000(3)
C10 0.055(4) 0.041(3) 0.044(3) 0.002(3) 0.008(3) -0.010(3)

loop_
_atom_type_symbol
_atom_type_description
_atom_type_scat_dispersion_real
_atom_type_scat_dispersion_imag
_atom_type_scat_source
C C 0.0033 0.0016 'International Tables Vol C Tables 4.2.6.8 and 6.1.1.4'
H H 0.0000 0.0000 'International Tables Vol C Tables 4.2.6.8 and 6.1.1.4'
N N 0.0061 0.0033 'International Tables Vol C Tables 4.2.6.8 and 6.1.1.4'
O O 0.0106 0.0060 'International Tables Vol C Tables 4.2.6.8 and 6.1.1.4'

loop_
_geom_angle_atom_site_label_1
_geom_angle_atom_site_label_2
_geom_angle_atom_site_label_3
_geom_angle
_geom_angle_site_symmetry_1
_geom_angle_site_symmetry_3
_geom_angle_publ_flag
O1 C1 N1 121.2(5) . . ?
O1 C1 C2 121.4(5) . . ?
N1 C1 C2 117.3(4) . . ?
C1 C2 C3 113.8(4) . . ?
C2 C3 C4 114.4(4) . . ?
C5 C4 C3 112.1(4) . . ?
C6 C5 C10 117.3(5) . . ?
C6 C5 C4 121.7(4) . . ?
C10 C5 C4 120.9(4) . . ?
C5 C6 C7 121.8(5) . . ?
C8 C7 C6 120.0(5) . . ?
C9 C8 C7 118.9(5) . . ?
C8 C9 C10 120.5(5) . . ?
C9 C10 C5 121.5(5) . . ?

loop_
_geom_bond_atom_site_label_1
_geom_bond_atom_site_label_2
_geom_bond_distance
_geom_bond_site_symmetry_2
_geom_bond_publ_flag
O1 C1 1.207(5) . ?
N1 C1 1.285(6) . ?
C1 C2 1.460(6) . ?
C2 C3 1.470(7) . ?
C3 C4 1.481(7) . ?
C4 C5 1.454(7) . ?
C5 C6 1.356(4) . ?
C5 C10 1.360(4) . ?
C6 C7 1.360(4) . ?
C7 C8 1.357(4) . ?
C8 C9 1.353(4) . ?
C9 C10 1.355(4) . ?

loop_
_geom_hbond_atom_site_label_D
_geom_hbond_atom_site_label_H
_geom_hbond_atom_site_label_A
_geom_hbond_distance_DH
_geom_hbond_distance_HA
_geom_hbond_distance_DA
_geom_hbond_angle_DHA
_geom_hbond_site_symmetry_A
N1 H1A O1 0.853(19) 1.98(3) 2.810(5) 163(5) 4_565
N1 H1B O1 0.861(19) 2.02(2) 2.867(5) 169(5) 2_645
